data_7034837
loop_
_publ_author_name
'Mukundam, Vanga'
'Dhanunjayarao, Kunchala'
'Chuang, Ching-Nan'
'Kang, Dun-Yen'
'Leung, Man-Kit'
'Hsieh, Kuo-Huang'
'Venkatasubbaiah, Krishnan'

_publ_section_title
;
 Design, synthesis, photophysical and electrochemical properties of
 2-(4,5-diphenyl-1-p-aryl-1H-imidazol-2-yl)phenol-based boron complexes.
;
_journal_issue 22
_journal_name_full 'Dalton transactions (Cambridge, England : 2003)'
_journal_page_first 10228
_journal_page_last 10236
_journal_paper_doi 10.1039/c5dt00867k
_journal_volume 44
_journal_year 2015
_chemical_formula_moiety 'C29 H18 B F5 N2.5 O'
_chemical_formula_sum 'C29 H18 B F5 N2.5 O'
_chemical_formula_weight 523.27
_chemical_name_systematic
;
 ?
;
_space_group_IT_number 15
_symmetry_cell_setting monoclinic
_symmetry_space_group_name_Hall '-C 2yc'
_symmetry_space_group_name_H-M 'C 1 2/c 1'
_atom_sites_solution_hydrogens geom
_atom_sites_solution_primary direct
_atom_sites_solution_secondary difmap
_audit_creation_method SHELXL-97
_audit_update_record
;
2015-01-20 deposited with the CCDC.
2015-04-20 downloaded from the CCDC.
;
_cell_angle_alpha 90.00
_cell_angle_beta 129.760(11)
_cell_angle_gamma 90.00
_cell_formula_units_Z 8
_cell_length_a 31.603(4)
_cell_length_b 8.6107(10)
_cell_length_c 22.928(3)
_cell_measurement_reflns_used 9931
_cell_measurement_temperature 100(2)
_cell_measurement_theta_max 30.45
_cell_measurement_theta_min 2.51
_cell_volume 4796.3(13)
_computing_cell_refinement 'SAINT (Bruker, 2007)'
_computing_data_collection 'SMART (Bruker, 2007)'
_computing_data_reduction 'SAINT (Bruker, 2007)'
_computing_structure_refinement 'SHELXL-97 (Sheldrick, 1997)'
_computing_structure_solution 'SHELXS-97 (Sheldrick, 1990)'
_diffrn_ambient_temperature 100(2)
_diffrn_measured_fraction_theta_full 0.994
_diffrn_measured_fraction_theta_max 0.994
_diffrn_measurement_device_type 'Bruker APEX-II CCD'
_diffrn_measurement_method '\f and \w scans'
_diffrn_radiation_monochromator graphite
_diffrn_radiation_source 'fine-focus sealed tube'
_diffrn_radiation_type MoK\a
_diffrn_radiation_wavelength 0.71073
_diffrn_reflns_av_R_equivalents 0.0307
_diffrn_reflns_av_sigmaI/netI 0.0234
_diffrn_reflns_limit_h_max 44
_diffrn_reflns_limit_h_min -45
_diffrn_reflns_limit_k_max 12
_diffrn_reflns_limit_k_min -12
_diffrn_reflns_limit_l_max 32
_diffrn_reflns_limit_l_min -31
_diffrn_reflns_number 39509
_diffrn_reflns_theta_full 30.56
_diffrn_reflns_theta_max 30.56
_diffrn_reflns_theta_min 1.68
_exptl_absorpt_coefficient_mu 0.115
_exptl_absorpt_correction_T_max 0.7461
_exptl_absorpt_correction_T_min 0.6439
_exptl_absorpt_correction_type multi-scan
_exptl_absorpt_process_details '(SADABS; Blessing, 1995)'
_exptl_crystal_colour colorless
_exptl_crystal_density_diffrn 1.449
_exptl_crystal_density_method 'not measured'
_exptl_crystal_description block
_exptl_crystal_F_000 2140
_exptl_crystal_size_max 0.4
_exptl_crystal_size_mid 0.35
_exptl_crystal_size_min 0.3
_refine_diff_density_max 0.607
_refine_diff_density_min -0.316
_refine_diff_density_rms 0.057
_refine_ls_extinction_method none
_refine_ls_goodness_of_fit_ref 1.033
_refine_ls_hydrogen_treatment mixed
_refine_ls_matrix_type full
_refine_ls_number_parameters 349
_refine_ls_number_reflns 7309
_refine_ls_number_restraints 0
_refine_ls_restrained_S_all 1.033
_refine_ls_R_factor_all 0.0499
_refine_ls_R_factor_gt 0.0414
_refine_ls_shift/su_max 0.001
_refine_ls_shift/su_mean 0.000
_refine_ls_structure_factor_coef Fsqd
_refine_ls_weighting_details 'calc w=1/[\s^2^(Fo^2^)+(0.0646P)^2^+3.5885P] where P=(Fo^2^+2Fc^2^)/3'
_refine_ls_weighting_scheme calc
_refine_ls_wR_factor_gt 0.1122
_refine_ls_wR_factor_ref 0.1187
_reflns_number_gt 6174
_reflns_number_total 7309
_reflns_threshold_expression >2sigma(I)
_cod_data_source_file c5dt00867k2.cif
_cod_data_source_block CF3_Imd
_cod_depositor_comments
;
The following automatic conversions were performed:

'_symmetry_cell_setting' value 'Monoclinic' changed to 'monoclinic'
according to
/usr/data/users/saulius/crontab/automatic-downloads/rss-feeds/RSC/lib/dictionaries/cif_core.dic
dictionary named 'cif_core.dic' version 2.4.2 from 2011-04-26.

Automatic conversion script
Id: cif_fix_values 3271 2015-04-21 07:52:19Z andrius 

 Adding full bibliography for 7034837--7034838.cif.

2018-03-09
Z value and formula fixed to values more according to usual
chemical conventions.                 miguel
;
_cod_original_formula_sum 'C58 H36 B2 F10 N5 O2'
_cod_original_formula_weight 1046.54
_cod_original_formula_moiety 'C58 H36 B2 F10 N5 O2'
_cod_original_formula_units_Z 4
_cod_original_cell_volume 4796.3(11)
_cod_original_sg_symbol_H-M C2/c
_cod_database_code 7034837

loop_
_symmetry_equiv_pos_as_xyz
'x, y, z'
'-x, y, -z+1/2'
'x+1/2, y+1/2, z'
'-x+1/2, y+1/2, -z+1/2'
'-x, -y, -z'
'x, -y, z-1/2'
'-x+1/2, -y+1/2, -z'
'x+1/2, -y+1/2, z-1/2'

loop_
_atom_site_label
_atom_site_type_symbol
_atom_site_fract_x
_atom_site_fract_y
_atom_site_fract_z
_atom_site_U_iso_or_equiv
_atom_site_adp_type
_atom_site_occupancy
_atom_site_symmetry_multiplicity
_atom_site_calc_flag
_atom_site_refinement_flags
F3 F 0.83675(4) 0.84595(16) 0.07939(5) 0.0529(3) Uani 1 1 d .
F4 F 0.79700(4) 1.04960(11) 0.07839(5) 0.0448(3) Uani 1 1 d .
F5 F 0.76338(4) 0.82579(12) 0.06492(4) 0.0377(2) Uani 1 1 d .
F2 F 1.04949(3) 0.78328(9) 0.65794(4) 0.02153(15) Uani 1 1 d .
F1 F 1.00983(3) 0.54464(8) 0.63500(4) 0.02104(15) Uani 1 1 d .
O1 O 1.05445(3) 0.59591(9) 0.58806(4) 0.01702(16) Uani 1 1 d .
N2 N 0.91401(4) 0.80739(11) 0.41269(5) 0.01357(17) Uani 1 1 d .
N1 N 0.96690(4) 0.72798(10) 0.53063(5) 0.01320(16) Uani 1 1 d .
N3 N 0.0000 0.0771(2) 0.7500 0.0464(5) Uani 1 2 d S
C7 C 0.87421(5) 0.65722(14) 0.64936(7) 0.0203(2) Uani 1 1 d .
H7 H 0.8657 0.6387 0.6808 0.024 Uiso 1 1 calc R
C6 C 0.84108(5) 0.59510(14) 0.57646(7) 0.0208(2) Uani 1 1 d .
H6 H 0.8104 0.5358 0.5592 0.025 Uiso 1 1 calc R
C5 C 0.85385(4) 0.62183(13) 0.52935(6) 0.0174(2) Uani 1 1 d .
H5 H 0.8316 0.5811 0.4805 0.021 Uiso 1 1 calc R
C4 C 0.90010(4) 0.70988(12) 0.55554(6) 0.01403(19) Uani 1 1 d .
C3 C 0.91375(4) 0.74055(12) 0.50603(6) 0.01336(18) Uani 1 1 d .
C2 C 0.88017(4) 0.78942(12) 0.43199(6) 0.01382(19) Uani 1 1 d .
C16 C 0.89361(4) 0.84016(12) 0.33706(6) 0.01344(18) Uani 1 1 d .
C21 C 0.86732(4) 0.98032(12) 0.30339(6) 0.01606(19) Uani 1 1 d .
H21 H 0.8668 1.0575 0.3313 0.019 Uiso 1 1 calc R
C20 C 0.84178(4) 1.00380(13) 0.22722(6) 0.0176(2) Uani 1 1 d .
H20 H 0.8236 1.0966 0.2035 0.021 Uiso 1 1 calc R
C19 C 0.84370(4) 0.88775(13) 0.18704(6) 0.0163(2) Uani 1 1 d .
C22 C 0.81106(5) 0.90404(15) 0.10313(7) 0.0224(2) Uani 1 1 d .
C17 C 0.89716(4) 0.72480(12) 0.29772(6) 0.0161(2) Uani 1 1 d .
H17 H 0.9158 0.6326 0.3217 0.019 Uiso 1 1 calc R
C18 C 0.87233(5) 0.74997(13) 0.22223(6) 0.0173(2) Uani 1 1 d .
H18 H 0.8748 0.6753 0.1952 0.021 Uiso 1 1 calc R
C11 C 1.05897(4) 0.67477(12) 0.54136(6) 0.01424(19) Uani 1 1 d .
C10 C 1.01585(4) 0.76952(12) 0.48254(6) 0.01394(19) Uani 1 1 d .
C15 C 1.02289(4) 0.85386(13) 0.43699(6) 0.0162(2) Uani 1 1 d .
H15 H 0.9952 0.9197 0.3995 0.019 Uiso 1 1 calc R
C14 C 1.07108(5) 0.83931(13) 0.44773(6) 0.0185(2) Uani 1 1 d .
H14 H 1.0759 0.8959 0.4178 0.022 Uiso 1 1 calc R
C13 C 1.11252(5) 0.73921(13) 0.50377(7) 0.0182(2) Uani 1 1 d .
H13 H 1.1443 0.7270 0.5097 0.022 Uiso 1 1 calc R
C12 C 1.10682(4) 0.65798(13) 0.55052(6) 0.0166(2) Uani 1 1 d .
H12 H 1.1348 0.5925 0.5879 0.020 Uiso 1 1 calc R
C1 C 0.96620(4) 0.77044(12) 0.47392(6) 0.01327(18) Uani 1 1 d .
C8 C 0.91986(5) 0.74661(13) 0.67543(6) 0.0183(2) Uani 1 1 d .
H8 H 0.9417 0.7888 0.7240 0.022 Uiso 1 1 calc R
C9 C 0.93284(4) 0.77274(13) 0.62864(6) 0.0163(2) Uani 1 1 d .
H9 H 0.9635 0.8323 0.6461 0.020 Uiso 1 1 calc R
C23 C 0.82067(4) 0.82127(12) 0.37814(6) 0.01445(19) Uani 1 1 d .
C24 C 0.78699(4) 0.75206(13) 0.30630(6) 0.0175(2) Uani 1 1 d .
H24 H 0.8021 0.6827 0.2930 0.021 Uiso 1 1 calc R
C25 C 0.73105(5) 0.78624(14) 0.25464(7) 0.0209(2) Uani 1 1 d .
H25 H 0.7090 0.7407 0.2068 0.025 Uiso 1 1 calc R
C26 C 0.70814(5) 0.88829(15) 0.27451(7) 0.0228(2) Uani 1 1 d .
H26 H 0.6708 0.9119 0.2399 0.027 Uiso 1 1 calc R
C27 C 0.74116(5) 0.95522(14) 0.34632(7) 0.0226(2) Uani 1 1 d .
H27 H 0.7257 1.0224 0.3599 0.027 Uiso 1 1 calc R
C28 C 0.79729(5) 0.92236(13) 0.39817(7) 0.0184(2) Uani 1 1 d .
H28 H 0.8191 0.9677 0.4461 0.022 Uiso 1 1 calc R
C29 C 0.0000 0.2092(2) 0.7500 0.0287(4) Uani 1 2 d S
C30 C 0.0000 0.3780(2) 0.7500 0.0482(7) Uani 1 2 d S
B1 B 1.02185(5) 0.66144(14) 0.60673(7) 0.0156(2) Uani 1 1 d .

loop_
_atom_site_aniso_label
_atom_site_aniso_U_11
_atom_site_aniso_U_22
_atom_site_aniso_U_33
_atom_site_aniso_U_23
_atom_site_aniso_U_13
_atom_site_aniso_U_12
F3 0.0416(5) 0.1030(9) 0.0217(4) 0.0076(5) 0.0237(4) 0.0202(6)
F4 0.0595(6) 0.0315(4) 0.0155(4) 0.0067(3) 0.0111(4) -0.0039(4)
F5 0.0306(4) 0.0501(5) 0.0156(4) -0.0060(3) 0.0070(3) -0.0166(4)
F2 0.0169(3) 0.0285(4) 0.0142(3) -0.0041(3) 0.0076(3) -0.0032(3)
F1 0.0207(3) 0.0236(3) 0.0223(3) 0.0098(3) 0.0153(3) 0.0054(3)
O1 0.0159(3) 0.0207(4) 0.0163(4) 0.0066(3) 0.0111(3) 0.0050(3)
N2 0.0115(4) 0.0172(4) 0.0110(4) 0.0012(3) 0.0068(3) 0.0008(3)
N1 0.0116(4) 0.0157(4) 0.0114(4) 0.0008(3) 0.0069(3) 0.0007(3)
N3 0.0569(12) 0.0264(8) 0.0262(9) 0.000 0.0128(9) 0.000
C7 0.0219(5) 0.0256(5) 0.0192(5) 0.0018(4) 0.0158(5) 0.0009(4)
C6 0.0197(5) 0.0240(5) 0.0227(6) -0.0007(4) 0.0153(5) -0.0038(4)
C5 0.0166(5) 0.0202(5) 0.0157(5) -0.0018(4) 0.0103(4) -0.0023(4)
C4 0.0141(4) 0.0157(4) 0.0129(5) 0.0011(3) 0.0089(4) 0.0015(4)
C3 0.0122(4) 0.0153(4) 0.0122(4) -0.0004(3) 0.0076(4) 0.0000(3)
C2 0.0128(4) 0.0157(4) 0.0135(5) -0.0003(3) 0.0087(4) 0.0001(3)
C16 0.0112(4) 0.0169(4) 0.0103(4) 0.0010(3) 0.0060(4) -0.0001(3)
C21 0.0171(5) 0.0152(4) 0.0151(5) 0.0003(4) 0.0099(4) 0.0012(4)
C20 0.0176(5) 0.0169(5) 0.0147(5) 0.0030(4) 0.0087(4) 0.0020(4)
C19 0.0138(4) 0.0216(5) 0.0113(4) 0.0007(4) 0.0070(4) -0.0014(4)
C22 0.0226(5) 0.0287(6) 0.0140(5) 0.0005(4) 0.0108(5) -0.0017(4)
C17 0.0154(5) 0.0165(4) 0.0154(5) 0.0013(4) 0.0093(4) 0.0027(4)
C18 0.0174(5) 0.0206(5) 0.0149(5) -0.0022(4) 0.0107(4) -0.0001(4)
C11 0.0138(4) 0.0155(4) 0.0124(4) 0.0000(3) 0.0079(4) -0.0008(4)
C10 0.0125(4) 0.0159(4) 0.0126(4) 0.0003(3) 0.0077(4) -0.0001(3)
C15 0.0151(5) 0.0178(5) 0.0147(5) 0.0021(4) 0.0090(4) 0.0001(4)
C14 0.0186(5) 0.0207(5) 0.0187(5) 0.0016(4) 0.0130(4) -0.0015(4)
C13 0.0156(5) 0.0215(5) 0.0195(5) -0.0005(4) 0.0121(4) -0.0006(4)
C12 0.0133(4) 0.0190(5) 0.0153(5) 0.0014(4) 0.0081(4) 0.0022(4)
C1 0.0125(4) 0.0140(4) 0.0113(4) 0.0011(3) 0.0067(4) 0.0006(3)
C8 0.0190(5) 0.0231(5) 0.0132(5) -0.0002(4) 0.0104(4) 0.0013(4)
C9 0.0151(5) 0.0189(5) 0.0143(5) -0.0001(4) 0.0091(4) -0.0001(4)
C23 0.0124(4) 0.0162(4) 0.0137(5) 0.0024(3) 0.0079(4) 0.0008(3)
C24 0.0142(5) 0.0212(5) 0.0148(5) -0.0003(4) 0.0082(4) -0.0013(4)
C25 0.0135(5) 0.0276(6) 0.0149(5) 0.0021(4) 0.0059(4) -0.0040(4)
C26 0.0130(5) 0.0272(6) 0.0244(6) 0.0093(4) 0.0102(5) 0.0027(4)
C27 0.0188(5) 0.0230(5) 0.0288(6) 0.0041(4) 0.0166(5) 0.0040(4)
C28 0.0170(5) 0.0200(5) 0.0187(5) -0.0001(4) 0.0116(4) 0.0009(4)
C29 0.0351(10) 0.0264(8) 0.0234(9) 0.000 0.0181(8) 0.000
C30 0.0845(19) 0.0197(9) 0.089(2) 0.000 0.0779(18) 0.000
B1 0.0129(5) 0.0196(5) 0.0125(5) 0.0028(4) 0.0073(4) 0.0017(4)

loop_
_atom_type_symbol
_atom_type_description
_atom_type_scat_dispersion_real
_atom_type_scat_dispersion_imag
_atom_type_scat_source
C C 0.0033 0.0016 'International Tables Vol C Tables 4.2.6.8 and 6.1.1.4'
H H 0.0000 0.0000 'International Tables Vol C Tables 4.2.6.8 and 6.1.1.4'
N N 0.0061 0.0033 'International Tables Vol C Tables 4.2.6.8 and 6.1.1.4'
O O 0.0106 0.0060 'International Tables Vol C Tables 4.2.6.8 and 6.1.1.4'
B B 0.0013 0.0007 'International Tables Vol C Tables 4.2.6.8 and 6.1.1.4'
F F 0.0171 0.0103 'International Tables Vol C Tables 4.2.6.8 and 6.1.1.4'

loop_
_geom_angle_atom_site_label_1
_geom_angle_atom_site_label_2
_geom_angle_atom_site_label_3
_geom_angle
C11 O1 B1 119.40(8)
C1 N2 C2 108.43(9)
C1 N2 C16 127.25(9)
C2 N2 C16 123.86(9)
C1 N1 C3 108.62(9)
C1 N1 B1 119.62(9)
C3 N1 B1 131.49(9)
C8 C7 C6 120.43(10)
C8 C7 H7 119.8
C6 C7 H7 119.8
C7 C6 C5 119.95(11)
C7 C6 H6 120.0
C5 C6 H6 120.0
C6 C5 C4 119.93(10)
C6 C5 H5 120.0
C4 C5 H5 120.0
C5 C4 C9 119.63(10)
C5 C4 C3 120.52(9)
C9 C4 C3 119.82(9)
C2 C3 N1 107.64(9)
C2 C3 C4 129.25(9)
N1 C3 C4 123.07(9)
C3 C2 N2 106.37(9)
C3 C2 C23 131.11(9)
N2 C2 C23 122.52(9)
C21 C16 C17 121.85(10)
C21 C16 N2 119.24(9)
C17 C16 N2 118.72(9)
C16 C21 C20 119.01(10)
C16 C21 H21 120.5
C20 C21 H21 120.5
C19 C20 C21 119.48(10)
C19 C20 H20 120.3
C21 C20 H20 120.3
C20 C19 C18 121.12(10)
C20 C19 C22 119.92(10)
C18 C19 C22 118.79(10)
F4 C22 F3 107.74(11)
F4 C22 F5 105.39(11)
F3 C22 F5 105.56(11)
F4 C22 C19 113.80(10)
F3 C22 C19 112.99(10)
F5 C22 C19 110.76(10)
C18 C17 C16 118.76(10)
C18 C17 H17 120.6
C16 C17 H17 120.6
C17 C18 C19 119.69(10)
C17 C18 H18 120.2
C19 C18 H18 120.2
O1 C11 C12 118.87(9)
O1 C11 C10 121.43(9)
C12 C11 C10 119.68(9)
C15 C10 C11 119.69(9)
C15 C10 C1 124.68(9)
C11 C10 C1 115.64(9)
C14 C15 C10 120.10(10)
C14 C15 H15 120.0
C10 C15 H15 120.0
C15 C14 C13 119.76(10)
C15 C14 H14 120.1
C13 C14 H14 120.1
C12 C13 C14 120.88(10)
C12 C13 H13 119.6
C14 C13 H13 119.6
C13 C12 C11 119.76(10)
C13 C12 H12 120.1
C11 C12 H12 120.1
N1 C1 N2 108.92(9)
N1 C1 C10 121.48(9)
N2 C1 C10 129.59(9)
C7 C8 C9 119.71(10)
C7 C8 H8 120.1
C9 C8 H8 120.1
C8 C9 C4 120.33(10)
C8 C9 H9 119.8
C4 C9 H9 119.8
C28 C23 C24 119.26(10)
C28 C23 C2 120.09(10)
C24 C23 C2 120.65(10)
C25 C24 C23 120.50(11)
C25 C24 H24 119.8
C23 C24 H24 119.8
C26 C25 C24 120.00(11)
C26 C25 H25 120.0
C24 C25 H25 120.0
C25 C26 C27 119.81(10)
C25 C26 H26 120.1
C27 C26 H26 120.1
C26 C27 C28 120.50(11)
C26 C27 H27 119.7
C28 C27 H27 119.7
C27 C28 C23 119.91(11)
C27 C28 H28 120.0
C23 C28 H28 120.0
N3 C29 C30 180.000(3)
F1 B1 F2 111.58(9)
F1 B1 O1 108.39(9)
F2 B1 O1 111.09(9)
F1 B1 N1 110.16(9)
F2 B1 N1 108.13(9)
O1 B1 N1 107.40(8)

loop_
_geom_bond_atom_site_label_1
_geom_bond_atom_site_label_2
_geom_bond_distance
F3 C22 1.3308(15)
F4 C22 1.3295(15)
F5 C22 1.3428(15)
F2 B1 1.3894(14)
F1 B1 1.3751(13)
O1 C11 1.3503(12)
O1 B1 1.4585(14)
N2 C1 1.3531(13)
N2 C2 1.4029(13)
N2 C16 1.4397(13)
N1 C1 1.3372(13)
N1 C3 1.3927(13)
N1 B1 1.5851(15)
N3 C29 1.137(3)
C7 C8 1.3885(16)
C7 C6 1.3919(17)
C7 H7 0.9300
C6 C5 1.3929(15)
C6 H6 0.9300
C5 C4 1.3962(15)
C5 H5 0.9300
C4 C9 1.3980(15)
C4 C3 1.4733(14)
C3 C2 1.3715(14)
C2 C23 1.4718(15)
C16 C21 1.3865(14)
C16 C17 1.3934(14)
C21 C20 1.3925(15)
C21 H21 0.9300
C20 C19 1.3865(15)
C20 H20 0.9300
C19 C18 1.3941(16)
C19 C22 1.4988(16)
C17 C18 1.3862(15)
C17 H17 0.9300
C18 H18 0.9300
C11 C12 1.3948(14)
C11 C10 1.4109(14)
C10 C15 1.4018(14)
C10 C1 1.4507(14)
C15 C14 1.3842(15)
C15 H15 0.9300
C14 C13 1.3987(16)
C14 H14 0.9300
C13 C12 1.3849(15)
C13 H13 0.9300
C12 H12 0.9300
C8 C9 1.3902(15)
C8 H8 0.9300
C9 H9 0.9300
C23 C28 1.3958(15)
C23 C24 1.3996(15)
C24 C25 1.3916(16)
C24 H24 0.9300
C25 C26 1.3877(18)
C25 H25 0.9300
C26 C27 1.3908(18)
C26 H26 0.9300
C27 C28 1.3938(16)
C27 H27 0.9300
C28 H28 0.9300
C29 C30 1.453(3)
